data_4070335
loop_
_publ_author_name
'Arita, Manabu'
'Naka, Kensuke'
'Morisaki, Yasuhiro'
'Nakahashi, Akiko'
'Chujo, Yoshiki'

_publ_section_title
;
 Synthesis and Characterization of Stereoisomers of
 1,4-Dihydro-1,4-diarsinines
;
_journal_issue 20
_journal_name_full Organometallics
_journal_page_first 6109
_journal_paper_doi 10.1021/om900727c
_journal_volume 28
_journal_year 2009
_chemical_formula_sum 'C26 H42 As2 O8'
_chemical_formula_weight 632.44
_chemical_name_systematic
; 
 ? 
;
_space_group_IT_number 62
_symmetry_cell_setting orthorhombic
_symmetry_space_group_name_Hall '-P 2ac 2n'
_symmetry_space_group_name_H-M 'P n m a'
_atom_sites_solution_hydrogens geom
_atom_sites_solution_primary direct
_atom_sites_solution_secondary difmap
_audit_creation_method SHELXL-97
_cell_angle_alpha 90.00
_cell_angle_beta 90.00
_cell_angle_gamma 90.00
_cell_formula_units_Z 4
_cell_length_a 20.309(7)
_cell_length_b 24.889(7)
_cell_length_c 6.0164(15)
_cell_measurement_temperature 98(2)
_cell_volume 3041.1(16)
_computing_cell_refinement PROCESS-AUTO
_computing_data_collection PROCESS-AUTO
_computing_data_reduction 'Yadokari-XG (Wakita, 2000)'
_computing_molecular_graphics 'Yadokari-XG (Wakita, 2000)'
_computing_publication_material 'Yadokari-XG (Wakita, 2000)'
_computing_structure_refinement 'SHELXL-97 (Sheldrick, 1997)'
_computing_structure_solution 'Dirdif99.2(Beurskens et al., 1999)'
_diffrn_ambient_temperature 98(2)
_diffrn_measured_fraction_theta_full 0.999
_diffrn_measured_fraction_theta_max 0.999
_diffrn_radiation_monochromator graphite
_diffrn_radiation_source 'fine-focus sealed tube'
_diffrn_radiation_type MoK\a
_diffrn_radiation_wavelength 0.71075
_diffrn_reflns_av_R_equivalents 0.1092
_diffrn_reflns_av_sigmaI/netI 0.0733
_diffrn_reflns_limit_h_max 26
_diffrn_reflns_limit_h_min -26
_diffrn_reflns_limit_k_max 32
_diffrn_reflns_limit_k_min -32
_diffrn_reflns_limit_l_max 7
_diffrn_reflns_limit_l_min -7
_diffrn_reflns_number 24685
_diffrn_reflns_theta_full 27.48
_diffrn_reflns_theta_max 27.48
_diffrn_reflns_theta_min 3.17
_exptl_absorpt_coefficient_mu 2.239
_exptl_absorpt_correction_T_max 0.6630
_exptl_absorpt_correction_T_min 0.4006
_exptl_absorpt_correction_type multi-scan
_exptl_absorpt_process_details
;
    Higashi, T. (1995). Program for Absorption Correction.
    Rigaku Corporation, Tokyo, Japan.
;
_exptl_crystal_density_diffrn 1.381
_exptl_crystal_density_method 'not measured'
_exptl_crystal_F_000 1312
_exptl_crystal_size_max 0.50
_exptl_crystal_size_mid 0.40
_exptl_crystal_size_min 0.20
_refine_diff_density_max 0.621
_refine_diff_density_min -0.747
_refine_diff_density_rms 0.077
_refine_ls_extinction_method none
_refine_ls_goodness_of_fit_ref 0.947
_refine_ls_hydrogen_treatment constr
_refine_ls_matrix_type full
_refine_ls_number_parameters 177
_refine_ls_number_reflns 3564
_refine_ls_number_restraints 0
_refine_ls_restrained_S_all 0.947
_refine_ls_R_factor_all 0.0708
_refine_ls_R_factor_gt 0.0374
_refine_ls_shift/su_max 0.000
_refine_ls_shift/su_mean 0.000
_refine_ls_structure_factor_coef Fsqd
_refine_ls_weighting_details 'calc w=1/[\s^2^(Fo^2^)+(0.0243P)^2^+0.0000P] where P=(Fo^2^+2Fc^2^)/3'
_refine_ls_weighting_scheme calc
_refine_ls_wR_factor_gt 0.0618
_refine_ls_wR_factor_ref 0.0664
_reflns_number_gt 2486
_reflns_number_total 3564
_reflns_threshold_expression >2\s(I)
_cod_data_source_file om900727c_si_001.cif
_cod_data_source_block trans
_cod_original_cell_volume 3041.1(15)
_cod_original_sg_symbol_Hall -p_2ac_2n
_cod_original_sg_symbol_H-M p_n_m_a
_cod_database_code 4070335

loop_
_symmetry_equiv_pos_as_xyz
'x, y, z'
'-x+1/2, -y, z+1/2'
'x+1/2, -y+1/2, -z+1/2'
'-x, y+1/2, -z'
'-x, -y, -z'
'x-1/2, y, -z-1/2'
'-x-1/2, y-1/2, z-1/2'
'x, -y-1/2, z'

loop_
_atom_site_label
_atom_site_type_symbol
_atom_site_fract_x
_atom_site_fract_y
_atom_site_fract_z
_atom_site_U_iso_or_equiv
_atom_site_adp_type
_atom_site_occupancy
_atom_site_symmetry_multiplicity
_atom_site_calc_flag
_atom_site_refinement_flags
As1 As 0.196128(17) 0.2500 0.04601(6) 0.02413(11) Uani 1 2 d S
As2 As 0.368414(17) 0.2500 0.13718(6) 0.02360(11) Uani 1 2 d S
O3 O 0.15407(8) 0.16490(7) 0.3879(3) 0.0261(4) Uani 1 1 d .
O4 O 0.32056(8) 0.12326(6) 0.4918(3) 0.0236(4) Uani 1 1 d .
O5 O 0.20636(7) 0.09998(7) 0.1917(3) 0.0286(4) Uani 1 1 d .
O6 O 0.39722(8) 0.12987(7) 0.2213(3) 0.0300(5) Uani 1 1 d .
C7 C 0.34719(12) 0.14454(11) 0.3094(4) 0.0246(6) Uani 1 1 d .
C8 C 0.41467(12) 0.08336(11) 0.6842(4) 0.0339(7) Uani 1 1 d .
H1 H 0.4452 0.0932 0.5650 0.051 Uiso 1 1 calc R
H2 H 0.4307 0.0510 0.7594 0.051 Uiso 1 1 calc R
H3 H 0.4117 0.1129 0.7915 0.051 Uiso 1 1 calc R
C9 C 0.11663(12) 0.08700(11) 0.6015(4) 0.0352(7) Uani 1 1 d .
H4 H 0.1439 0.0615 0.5179 0.053 Uiso 1 1 calc R
H5 H 0.0774 0.0685 0.6579 0.053 Uiso 1 1 calc R
H6 H 0.1420 0.1014 0.7265 0.053 Uiso 1 1 calc R
C10 C 0.06079(12) 0.11339(12) 0.2453(4) 0.0371(7) Uani 1 1 d .
H7 H 0.0516 0.1442 0.1488 0.056 Uiso 1 1 calc R
H8 H 0.0193 0.0961 0.2873 0.056 Uiso 1 1 calc R
H9 H 0.0886 0.0876 0.1656 0.056 Uiso 1 1 calc R
C11 C 0.05473(13) 0.17333(11) 0.5765(5) 0.0395(8) Uani 1 1 d .
H10 H 0.0794 0.1863 0.7058 0.059 Uiso 1 1 calc R
H11 H 0.0137 0.1565 0.6263 0.059 Uiso 1 1 calc R
H12 H 0.0446 0.2036 0.4781 0.059 Uiso 1 1 calc R
C12 C 0.30948(12) 0.19144(10) 0.2247(4) 0.0216(6) Uani 1 1 d .
C13 C 0.24511(12) 0.19125(10) 0.1901(4) 0.0212(6) Uani 1 1 d .
C14 C 0.09601(11) 0.13226(10) 0.4513(4) 0.0256(6) Uani 1 1 d .
C15 C 0.34747(12) 0.07254(10) 0.5869(4) 0.0259(6) Uani 1 1 d .
C16 C 0.24226(18) 0.2500 -0.2395(6) 0.0322(10) Uani 1 2 d S
H13 H 0.2877 0.2622 -0.2177 0.048 Uiso 0.50 1 calc PR
H14 H 0.2198 0.2743 -0.3428 0.048 Uiso 0.50 1 calc PR
H15 H 0.2424 0.2135 -0.3010 0.048 Uiso 0.50 1 calc PR
C17 C 0.20121(11) 0.14570(11) 0.2546(4) 0.0243(6) Uani 1 1 d .
C18 C 0.29820(12) 0.06014(11) 0.7670(4) 0.0377(8) Uani 1 1 d .
H16 H 0.2960 0.0903 0.8713 0.057 Uiso 1 1 calc R
H17 H 0.3118 0.0276 0.8466 0.057 Uiso 1 1 calc R
H18 H 0.2547 0.0544 0.7003 0.057 Uiso 1 1 calc R
C19 C 0.42316(17) 0.2500 0.4049(6) 0.0313(10) Uani 1 2 d S
H19 H 0.4487 0.2834 0.4114 0.047 Uiso 0.50 1 calc PR
H20 H 0.4533 0.2192 0.4007 0.047 Uiso 0.50 1 calc PR
H21 H 0.3950 0.2474 0.5366 0.047 Uiso 0.50 1 calc PR
C20 C 0.34804(14) 0.02936(11) 0.4102(4) 0.0370(7) Uani 1 1 d .
H22 H 0.3056 0.0291 0.3324 0.055 Uiso 1 1 calc R
H23 H 0.3554 -0.0057 0.4799 0.055 Uiso 1 1 calc R
H24 H 0.3834 0.0367 0.3036 0.055 Uiso 1 1 calc R

loop_
_atom_site_aniso_label
_atom_site_aniso_U_11
_atom_site_aniso_U_22
_atom_site_aniso_U_33
_atom_site_aniso_U_23
_atom_site_aniso_U_13
_atom_site_aniso_U_12
As1 0.01887(19) 0.0276(2) 0.0259(2) 0.000 -0.00011(17) 0.000
As2 0.01766(19) 0.0247(2) 0.0284(2) 0.000 0.00430(17) 0.000
O3 0.0215(9) 0.0228(10) 0.0340(11) -0.0013(9) 0.0094(8) -0.0040(8)
O4 0.0211(9) 0.0216(10) 0.0282(10) 0.0036(8) 0.0035(8) 0.0011(7)
O5 0.0247(10) 0.0253(11) 0.0359(11) -0.0045(10) 0.0041(8) -0.0016(8)
O6 0.0224(10) 0.0333(12) 0.0342(11) 0.0029(9) 0.0073(9) 0.0062(8)
C7 0.0215(13) 0.0229(15) 0.0294(15) -0.0047(13) -0.0024(12) -0.0037(11)
C8 0.0238(14) 0.0457(19) 0.0321(16) 0.0016(15) -0.0016(13) -0.0010(13)
C9 0.0281(15) 0.0355(19) 0.0421(18) 0.0088(14) 0.0052(13) -0.0004(13)
C10 0.0192(14) 0.048(2) 0.0442(18) -0.0013(16) -0.0013(13) -0.0043(13)
C11 0.0281(16) 0.0348(19) 0.056(2) 0.0019(15) 0.0167(14) -0.0014(13)
C12 0.0218(14) 0.0213(15) 0.0216(13) -0.0024(12) 0.0042(12) -0.0002(11)
C13 0.0224(14) 0.0227(15) 0.0186(13) -0.0031(12) 0.0026(11) -0.0007(11)
C14 0.0167(13) 0.0255(16) 0.0345(15) 0.0034(14) 0.0047(12) -0.0044(11)
C15 0.0235(13) 0.0231(15) 0.0310(16) 0.0026(13) -0.0023(12) 0.0025(11)
C16 0.035(2) 0.038(3) 0.023(2) 0.000 0.0019(18) 0.000
C17 0.0155(13) 0.0324(18) 0.0249(15) -0.0024(13) -0.0013(12) 0.0007(11)
C18 0.0272(16) 0.045(2) 0.0409(18) 0.0179(16) 0.0030(14) 0.0005(13)
C19 0.021(2) 0.031(2) 0.042(2) 0.000 -0.0028(18) 0.000
C20 0.0455(18) 0.0249(17) 0.0405(18) 0.0006(14) -0.0074(14) -0.0005(13)

loop_
_atom_type_symbol
_atom_type_description
_atom_type_scat_dispersion_real
_atom_type_scat_dispersion_imag
_atom_type_scat_source
C C 0.0033 0.0016 'International Tables Vol C Tables 4.2.6.8 and 6.1.1.4'
H H 0.0000 0.0000 'International Tables Vol C Tables 4.2.6.8 and 6.1.1.4'
As As 0.0499 2.0058 'International Tables Vol C Tables 4.2.6.8 and 6.1.1.4'
O O 0.0106 0.0060 'International Tables Vol C Tables 4.2.6.8 and 6.1.1.4'

loop_
_geom_angle_atom_site_label_1
_geom_angle_atom_site_label_2
_geom_angle_atom_site_label_3
_geom_angle
_geom_angle_site_symmetry_1
_geom_angle_site_symmetry_3
C16 As1 C13 98.32(10) . 8_565
C16 As1 C13 98.32(10) . .
C13 As1 C13 95.88(14) 8_565 .
C19 As2 C12 97.24(10) . .
C19 As2 C12 97.24(10) . 8_565
C12 As2 C12 96.21(14) . 8_565
C17 O3 C14 121.9(2) . .
C7 O4 C15 120.25(19) . .
O6 C7 O4 125.8(2) . .
O6 C7 C12 121.5(2) . .
O4 C7 C12 112.7(2) . .
C15 C8 H1 109.5 . .
C15 C8 H2 109.5 . .
H1 C8 H2 109.5 . .
C15 C8 H3 109.5 . .
H1 C8 H3 109.5 . .
H2 C8 H3 109.5 . .
C14 C9 H4 109.5 . .
C14 C9 H5 109.5 . .
H4 C9 H5 109.5 . .
C14 C9 H6 109.5 . .
H4 C9 H6 109.5 . .
H5 C9 H6 109.5 . .
C14 C10 H7 109.5 . .
C14 C10 H8 109.5 . .
H7 C10 H8 109.5 . .
C14 C10 H9 109.5 . .
H7 C10 H9 109.5 . .
H8 C10 H9 109.5 . .
C14 C11 H10 109.5 . .
C14 C11 H11 109.5 . .
H10 C11 H11 109.5 . .
C14 C11 H12 109.5 . .
H10 C11 H12 109.5 . .
H11 C11 H12 109.5 . .
C13 C12 C7 124.1(2) . .
C13 C12 As2 124.34(19) . .
C7 C12 As2 111.22(17) . .
C12 C13 C17 123.5(2) . .
C12 C13 As1 124.42(19) . .
C17 C13 As1 112.11(16) . .
O3 C14 C9 110.11(19) . .
O3 C14 C10 109.7(2) . .
C9 C14 C10 113.2(2) . .
O3 C14 C11 101.4(2) . .
C9 C14 C11 111.0(2) . .
C10 C14 C11 110.8(2) . .
O4 C15 C18 101.88(19) . .
O4 C15 C8 109.2(2) . .
C18 C15 C8 111.0(2) . .
O4 C15 C20 109.58(19) . .
C18 C15 C20 111.4(2) . .
C8 C15 C20 113.1(2) . .
As1 C16 H13 109.5 . .
As1 C16 H14 109.5 . .
H13 C16 H14 109.5 . .
As1 C16 H15 109.5 . .
H13 C16 H15 109.5 . .
H14 C16 H15 109.5 . .
O5 C17 O3 126.1(2) . .
O5 C17 C13 125.7(2) . .
O3 C17 C13 108.2(2) . .
C15 C18 H16 109.5 . .
C15 C18 H17 109.5 . .
H16 C18 H17 109.5 . .
C15 C18 H18 109.5 . .
H16 C18 H18 109.5 . .
H17 C18 H18 109.5 . .
As2 C19 H19 109.5 . .
As2 C19 H20 109.5 . .
H19 C19 H20 109.5 . .
As2 C19 H21 109.5 . .
H19 C19 H21 109.5 . .
H20 C19 H21 109.5 . .
C15 C20 H22 109.5 . .
C15 C20 H23 109.5 . .
H22 C20 H23 109.5 . .
C15 C20 H24 109.5 . .
H22 C20 H24 109.5 . .
H23 C20 H24 109.5 . .

loop_
_geom_bond_atom_site_label_1
_geom_bond_atom_site_label_2
_geom_bond_distance
_geom_bond_site_symmetry_2
As1 C16 1.957(3) .
As1 C13 1.970(2) 8_565
As1 C13 1.970(2) .
As2 C19 1.957(3) .
As2 C12 1.958(2) .
As2 C12 1.958(2) 8_565
O3 C17 1.337(3) .
O3 C14 1.482(3) .
O4 C7 1.333(3) .
O4 C15 1.490(3) .
O5 C17 1.204(3) .
O6 C7 1.203(3) .
C7 C12 1.486(3) .
C8 C15 1.509(3) .
C8 H1 0.9800 .
C8 H2 0.9800 .
C8 H3 0.9800 .
C9 C14 1.504(3) .
C9 H4 0.9800 .
C9 H5 0.9800 .
C9 H6 0.9800 .
C10 C14 1.506(3) .
C10 H7 0.9800 .
C10 H8 0.9800 .
C10 H9 0.9800 .
C11 C14 1.522(3) .
C11 H10 0.9800 .
C11 H11 0.9800 .
C11 H12 0.9800 .
C12 C13 1.324(3) .
C13 C17 1.493(3) .
C15 C18 1.507(3) .
C15 C20 1.512(3) .
C16 H13 0.9800 .
C16 H14 0.9800 .
C16 H15 0.9800 .
C18 H16 0.9800 .
C18 H17 0.9800 .
C18 H18 0.9800 .
C19 H19 0.9800 .
C19 H20 0.9800 .
C19 H21 0.9800 .
C20 H22 0.9800 .
C20 H23 0.9800 .
C20 H24 0.9800 .

loop_
_geom_torsion_atom_site_label_1
_geom_torsion_atom_site_label_2
_geom_torsion_atom_site_label_3
_geom_torsion_atom_site_label_4
_geom_torsion
_geom_torsion_site_symmetry_1
C15 O4 C7 O6 -8.7(4) .
C15 O4 C7 C12 173.6(2) .
O6 C7 C12 C13 131.9(3) .
O4 C7 C12 C13 -50.3(3) .
O6 C7 C12 As2 -41.2(3) .
O4 C7 C12 As2 136.65(17) .
C19 As2 C12 C13 139.1(2) .
C12 As2 C12 C13 41.0(3) 8_565
C19 As2 C12 C7 -47.86(19) .
C12 As2 C12 C7 -146.00(13) 8_565
C7 C12 C13 C17 6.7(4) .
As2 C12 C13 C17 178.85(18) .
C7 C12 C13 As1 -172.60(18) .
As2 C12 C13 As1 -0.5(3) .
C16 As1 C13 C12 59.3(2) .
C13 As1 C13 C12 -40.0(3) 8_565
C16 As1 C13 C17 -120.07(18) .
C13 As1 C13 C17 140.60(14) 8_565
C17 O3 C14 C9 68.8(3) .
C17 O3 C14 C10 -56.4(3) .
C17 O3 C14 C11 -173.6(2) .
C7 O4 C15 C18 -173.0(2) .
C7 O4 C15 C8 69.6(3) .
C7 O4 C15 C20 -54.8(3) .
C14 O3 C17 O5 -8.4(4) .
C14 O3 C17 C13 169.51(19) .
C12 C13 C17 O5 -58.4(4) .
As1 C13 C17 O5 121.0(2) .
C12 C13 C17 O3 123.7(3) .
As1 C13 C17 O3 -56.9(2) .
